data_4349052
loop_
_publ_author_name
'Wallen, Christian M.'
'Wielizcko, Marika'
'Bacsa, John'
'Scarborough, Christopher C.'

_publ_section_title
;
 Heterotrimetallic sandwich complexes supported by sulfonamido ligands
;
_journal_issue 1
_journal_name_full 'Inorganic Chemistry Frontiers'
_journal_page_first 142
_journal_paper_doi 10.1039/C5QI00233H
_journal_volume 3
_journal_year 2016
_chemical_formula_moiety 'C36 H78 Ba1 Co2 N8 O12 S6'
_chemical_formula_sum 'C36 H78 Ba Co2 N8 O12 S6'
_chemical_formula_weight 1262.62
_space_group_crystal_system trigonal
_space_group_IT_number 148
_space_group_name_Hall '-R 3'
_space_group_name_H-M_alt 'R -3 :H'
_atom_sites_solution_hydrogens geom
_audit_creation_date 2015-10-29
_audit_creation_method
;
Olex2 1.2-dev
(compiled 2015.09.30 svn.r3233 for OlexSys, GUI svn.r5103)
;
_audit_update_record
;
2015-10-30 deposited with the CCDC.
2015-11-26 downloaded from the CCDC.
;
_cell_angle_alpha 90
_cell_angle_beta 90
_cell_angle_gamma 120
_cell_formula_units_Z 3
_cell_length_a 12.6571(8)
_cell_length_b 12.6571(8)
_cell_length_c 30.388(2)
_cell_measurement_reflns_used 9797
_cell_measurement_temperature 110(2)
_cell_measurement_theta_max 38.566
_cell_measurement_theta_min 3.220
_cell_volume 4216.0(5)
_computing_cell_refinement 'SAINT v8.34A (Bruker, 2013)'
_computing_data_collection 'APEX2 v2014.1-1 (Bruker, 2014)'
_computing_data_reduction 'SAINT v8.34A (Bruker, 2013)'
_computing_molecular_graphics 'Olex2 (Dolomanov et al., 2009)'
_computing_publication_material 'Olex2 (Dolomanov et al., 2009)'
_computing_structure_refinement 'ShelXL (Sheldrick, 2015)'
_computing_structure_solution
;
Superflip (Palatinus & Chapuis, 2007;Palatinus & van der Lee, 2008;
Palatinus et al., 2012)
;
_diffrn_ambient_temperature 110(2)
_diffrn_detector_area_resol_mean 512
_diffrn_measured_fraction_theta_full 0.985
_diffrn_measured_fraction_theta_max 0.969
_diffrn_measurement_device_type 'Bruker APEX-II CCD'
_diffrn_measurement_method '\f and \w scans'
_diffrn_radiation_monochromator graphite
_diffrn_radiation_type MoK\a
_diffrn_radiation_wavelength 0.71073
_diffrn_reflns_av_R_equivalents 0.0276
_diffrn_reflns_av_unetI/netI 0.0187
_diffrn_reflns_Laue_measured_fraction_full 0.985
_diffrn_reflns_Laue_measured_fraction_max 0.969
_diffrn_reflns_limit_h_max 21
_diffrn_reflns_limit_h_min -20
_diffrn_reflns_limit_k_max 19
_diffrn_reflns_limit_k_min -21
_diffrn_reflns_limit_l_max 51
_diffrn_reflns_limit_l_min -52
_diffrn_reflns_number 36251
_diffrn_reflns_point_group_measured_fraction_full 0.985
_diffrn_reflns_point_group_measured_fraction_max 0.969
_diffrn_reflns_theta_full 25.242
_diffrn_reflns_theta_max 38.564
_diffrn_reflns_theta_min 2.011
_diffrn_source 'fine-focus sealed tube'
_diffrn_source_current 35
_diffrn_source_voltage 45
_diffrn_standards_number 0
_exptl_absorpt_coefficient_mu 1.556
_exptl_absorpt_correction_T_max 0.7476
_exptl_absorpt_correction_T_min 0.6292
_exptl_absorpt_correction_type multi-scan
_exptl_absorpt_process_details
;
SADABS-2014/2 (Bruker,2014/2) was used for absorption correction.
wR2(int) was 0.0693 before and 0.0471 after correction.
The Ratio of minimum to maximum transmission is 0.8416.
The \l/2 correction factor is 0.00150.
;
_exptl_crystal_colour violet
_exptl_crystal_colour_primary violet
_exptl_crystal_density_diffrn 1.492
_exptl_crystal_description prism
_exptl_crystal_F_000 1956
_exptl_crystal_size_max 0.376
_exptl_crystal_size_mid 0.304
_exptl_crystal_size_min 0.298
_refine_diff_density_max 1.686
_refine_diff_density_min -1.346
_refine_diff_density_rms 0.169
_refine_ls_extinction_method none
_refine_ls_goodness_of_fit_ref 1.357
_refine_ls_hydrogen_treatment constr
_refine_ls_matrix_type full
_refine_ls_number_parameters 120
_refine_ls_number_reflns 5154
_refine_ls_number_restraints 0
_refine_ls_restrained_S_all 1.357
_refine_ls_R_factor_all 0.0645
_refine_ls_R_factor_gt 0.0627
_refine_ls_shift/su_max 0.002
_refine_ls_shift/su_mean 0.000
_refine_ls_structure_factor_coef Fsqd
_refine_ls_weighting_details 'w=1/[\s^2^(Fo^2^)+56.8071P] where P=(Fo^2^+2Fc^2^)/3'
_refine_ls_weighting_scheme calc
_refine_ls_wR_factor_gt 0.1493
_refine_ls_wR_factor_ref 0.1500
_reflns_Friedel_coverage 0.000
_reflns_number_gt 4927
_reflns_number_total 5154
_reflns_threshold_expression 'I > 2\s(I)'
_cod_data_source_file c5qi00233h2.cif
_cod_data_source_block CoBaCoBus
_cod_original_cell_volume 4216.0(6)
_cod_original_sg_symbol_H-M 'R -3'
_cod_database_code 4349052
_shelxl_version_number 2013-4
_shelx_space_group_comment
;
The symmetry employed for this shelxl refinement is uniquely defined
by the following loop, which should always be used as a source of
symmetry information in preference to the above space-group names.
They are only intended as comments.
;
_shelx_estimated_absorpt_t_max 0.654
_shelx_estimated_absorpt_t_min 0.592
_olex2_refinement_description
;
1. Fixed Uiso
 At 1.2 times of:
  All C(H,H) groups
 At 1.5 times of:
  All C(H,H,H) groups
2. Others
 Fixed Sof: C1(0.5) H1A(0.5) H1B(0.5) C2B(0.5) H2BA(0.5) H2BB(0.5) C1B(0.5)
 H1BA(0.5) H1BB(0.5) C2(0.5) H2A(0.5) H2B(0.5)
3.a Secondary CH2 refined with riding coordinates:
 C1(H1A,H1B), C2B(H2BA,H2BB), C1B(H1BA,H1BB), C2(H2A,H2B)
3.b Idealised Me refined as rotating group:
 C6(H6A,H6B,H6C), C4(H4A,H4B,H4C), C5(H5A,H5B,H5C)
;
_olex2_diffrn_ambient_temperature_device 'Oxford Cryosystems'
_olex2_exptl_crystal_mounting_method 'The crystal was mounted on a loop with paratone oil'
_olex2_submission_original_sample_id '[Co2Ba] cluster'
_olex2_submission_special_instructions 'No special instructions were received'

loop_
_space_group_symop_operation_xyz
'x, y, z'
'-y, x-y, z'
'-x+y, -x, z'
'x+2/3, y+1/3, z+1/3'
'-y+2/3, x-y+1/3, z+1/3'
'-x+y+2/3, -x+1/3, z+1/3'
'x+1/3, y+2/3, z+2/3'
'-y+1/3, x-y+2/3, z+2/3'
'-x+y+1/3, -x+2/3, z+2/3'
'-x, -y, -z'
'y, -x+y, -z'
'x-y, x, -z'
'-x+2/3, -y+1/3, -z+1/3'
'y+2/3, -x+y+1/3, -z+1/3'
'x-y+2/3, x+1/3, -z+1/3'
'-x+1/3, -y+2/3, -z+2/3'
'y+1/3, -x+y+2/3, -z+2/3'
'x-y+1/3, x+2/3, -z+2/3'

loop_
_atom_site_label
_atom_site_type_symbol
_atom_site_fract_x
_atom_site_fract_y
_atom_site_fract_z
_atom_site_U_iso_or_equiv
_atom_site_adp_type
_atom_site_occupancy
_atom_site_site_symmetry_order
_atom_site_calc_flag
_atom_site_refinement_flags_posn
_atom_site_refinement_flags_adp
_atom_site_refinement_flags_occupancy
_atom_site_disorder_assembly
_atom_site_disorder_group
Ba1 Ba 1.0000 1.0000 0.5000 0.01819(9) Uani 1 6 d S T P . .
Co1 Co 1.0000 1.0000 0.62337(2) 0.01598(12) Uani 1 3 d S T P A .
S1 S 0.75130(6) 0.78958(6) 0.58910(2) 0.01866(13) Uani 1 1 d . . . . .
O2 O 0.6905(2) 0.6604(2) 0.59834(10) 0.0298(5) Uani 1 1 d . . . . .
O1 O 0.8309(2) 0.8310(2) 0.55029(8) 0.0221(4) Uani 1 1 d . . . . .
C6 C 0.5594(4) 0.7452(5) 0.53803(19) 0.0461(11) Uani 1 1 d . . . . .
H6A H 0.6121 0.7681 0.5120 0.069 Uiso 1 1 calc GR . . . .
H6B H 0.4899 0.7567 0.5320 0.069 Uiso 1 1 calc GR . . . .
H6C H 0.5298 0.6593 0.5452 0.069 Uiso 1 1 calc GR . . . .
C4 C 0.6900(4) 0.9602(4) 0.5659(2) 0.0497(14) Uani 1 1 d . . . . .
H4A H 0.7404 1.0084 0.5908 0.075 Uiso 1 1 calc GR . . . .
H4B H 0.6260 0.9807 0.5604 0.075 Uiso 1 1 calc GR . . . .
H4C H 0.7411 0.9786 0.5396 0.075 Uiso 1 1 calc GR . . . .
C5 C 0.5499(4) 0.7933(4) 0.6172(2) 0.0510(14) Uani 1 1 d . . . . .
H5A H 0.5192 0.7079 0.6253 0.076 Uiso 1 1 calc GR . . . .
H5B H 0.4811 0.8056 0.6106 0.076 Uiso 1 1 calc GR . . . .
H5C H 0.5972 0.8462 0.6417 0.076 Uiso 1 1 calc GR . . . .
N1 N 1.0000 1.0000 0.69204(15) 0.0190(7) Uani 1 3 d S T P . .
N2 N 0.8311(3) 0.8710(3) 0.62845(10) 0.0307(6) Uani 1 1 d . . . . .
C3 C 0.6315(3) 0.8246(3) 0.57667(15) 0.0302(7) Uani 1 1 d . . . . .
C1 C 1.0900(8) 0.9638(8) 0.7071(3) 0.0242(14) Uani 0.5 1 d . . . A 1
H1A H 1.0494 0.8738 0.7095 0.029 Uiso 0.5 1 calc R . . A 1
H1B H 1.1218 0.9991 0.7365 0.029 Uiso 0.5 1 calc R . . A 1
C2B C 1.1458(6) 0.9288(6) 0.6729(2) 0.0220(10) Uani 0.5 1 d . . . A 2
H2BA H 1.2306 0.9467 0.6773 0.026 Uiso 0.5 1 calc R . . A 2
H2BB H 1.0895 0.8412 0.6789 0.026 Uiso 0.5 1 calc R . . A 2
C1B C 1.1174(8) 1.0085(8) 0.7032(3) 0.0221(12) Uani 0.5 1 d . . . A 2
H1BA H 1.1148 0.9826 0.7341 0.027 Uiso 0.5 1 calc R . . A 2
H1BB H 1.1835 1.0945 0.7007 0.027 Uiso 0.5 1 calc R . . A 2
C2 C 1.1951(6) 1.0094(7) 0.6744(2) 0.0262(12) Uani 0.5 1 d . . . A 1
H2A H 1.2491 0.9759 0.6813 0.031 Uiso 0.5 1 calc R . . A 1
H2B H 1.2439 1.0996 0.6745 0.031 Uiso 0.5 1 calc R . . A 1

loop_
_atom_site_aniso_label
_atom_site_aniso_U_11
_atom_site_aniso_U_22
_atom_site_aniso_U_33
_atom_site_aniso_U_23
_atom_site_aniso_U_13
_atom_site_aniso_U_12
Ba1 0.01825(11) 0.01825(11) 0.01807(16) 0.000 0.000 0.00912(6)
Co1 0.01300(15) 0.01300(15) 0.0219(3) 0.000 0.000 0.00650(8)
S1 0.0146(3) 0.0152(3) 0.0222(3) 0.0002(2) 0.0008(2) 0.0045(2)
O2 0.0256(11) 0.0162(9) 0.0400(14) 0.0064(9) -0.0039(10) 0.0047(8)
O1 0.0195(9) 0.0252(10) 0.0223(9) 0.0023(8) 0.0031(7) 0.0117(8)
C6 0.0268(17) 0.052(3) 0.059(3) 0.000(2) -0.0133(18) 0.0189(18)
C4 0.0268(17) 0.0280(17) 0.101(4) 0.015(2) 0.014(2) 0.0188(15)
C5 0.0252(17) 0.033(2) 0.086(4) -0.003(2) 0.027(2) 0.0086(15)
N1 0.0172(10) 0.0172(10) 0.0226(18) 0.000 0.000 0.0086(5)
N2 0.0173(11) 0.0317(14) 0.0233(12) -0.0036(10) 0.0036(9) -0.0027(10)
C3 0.0155(11) 0.0224(13) 0.052(2) 0.0024(13) 0.0048(12) 0.0090(10)
C1 0.025(4) 0.029(4) 0.023(3) -0.005(3) -0.005(3) 0.016(3)
C2B 0.023(2) 0.026(3) 0.023(2) 0.002(2) -0.0012(19) 0.016(2)
C1B 0.020(3) 0.025(3) 0.023(3) -0.003(3) -0.004(2) 0.013(3)
C2 0.021(2) 0.034(3) 0.028(3) -0.006(2) -0.005(2) 0.017(2)

loop_
_atom_type_symbol
_atom_type_description
_atom_type_scat_dispersion_real
_atom_type_scat_dispersion_imag
_atom_type_scat_source
C C 0.0033 0.0016 'International Tables Vol C Tables 4.2.6.8 and 6.1.1.4'
H H 0.0000 0.0000 'International Tables Vol C Tables 4.2.6.8 and 6.1.1.4'
Ba Ba -0.3244 2.2819 'International Tables Vol C Tables 4.2.6.8 and 6.1.1.4'
Co Co 0.3494 0.9721 'International Tables Vol C Tables 4.2.6.8 and 6.1.1.4'
N N 0.0061 0.0033 'International Tables Vol C Tables 4.2.6.8 and 6.1.1.4'
O O 0.0106 0.0060 'International Tables Vol C Tables 4.2.6.8 and 6.1.1.4'
S S 0.1246 0.1234 'International Tables Vol C Tables 4.2.6.8 and 6.1.1.4'

loop_
_geom_angle_atom_site_label_1
_geom_angle_atom_site_label_2
_geom_angle_atom_site_label_3
_geom_angle
_geom_angle_site_symmetry_1
_geom_angle_site_symmetry_3
Co1 Ba1 Co1 180.0 10_776 .
O1 Ba1 Co1 125.54(5) 3_675 10_776
O1 Ba1 Co1 125.54(5) 2_765 10_776
O1 Ba1 Co1 125.54(5) . 10_776
O1 Ba1 Co1 54.46(5) 10_776 10_776
O1 Ba1 Co1 125.54(5) 12_656 .
O1 Ba1 Co1 54.46(5) 2_765 .
O1 Ba1 Co1 125.54(5) 11_566 .
O1 Ba1 Co1 54.46(5) 3_675 .
O1 Ba1 Co1 54.46(5) 11_566 10_776
O1 Ba1 Co1 54.46(5) . .
O1 Ba1 Co1 125.54(5) 10_776 .
O1 Ba1 Co1 54.46(5) 12_656 10_776
O1 Ba1 O1 180.00(8) 12_656 3_675
O1 Ba1 O1 89.61(8) 2_765 3_675
O1 Ba1 O1 90.39(8) . 11_566
O1 Ba1 O1 90.39(8) 11_566 3_675
O1 Ba1 O1 180.00(10) . 10_776
O1 Ba1 O1 89.61(8) 11_566 10_776
O1 Ba1 O1 180.0 11_566 2_765
O1 Ba1 O1 90.39(8) 3_675 10_776
O1 Ba1 O1 90.39(8) . 12_656
O1 Ba1 O1 90.39(8) 2_765 10_776
O1 Ba1 O1 89.61(8) 11_566 12_656
O1 Ba1 O1 89.61(8) . 2_765
O1 Ba1 O1 89.61(8) . 3_675
O1 Ba1 O1 89.61(8) 12_656 10_776
O1 Ba1 O1 90.39(8) 2_765 12_656
N1 Co1 Ba1 180.0 . .
N2 Co1 Ba1 94.56(9) 3_675 .
N2 Co1 Ba1 94.56(9) . .
N2 Co1 Ba1 94.56(9) 2_765 .
N2 Co1 N1 85.44(9) 2_765 .
N2 Co1 N1 85.44(9) . .
N2 Co1 N1 85.44(9) 3_675 .
N2 Co1 N2 119.38(3) 2_765 .
N2 Co1 N2 119.38(3) 3_675 .
N2 Co1 N2 119.38(3) 3_675 2_765
O2 S1 O1 116.25(16) . .
O2 S1 N2 113.48(18) . .
O2 S1 C3 106.20(16) . .
O1 S1 N2 106.01(15) . .
O1 S1 C3 104.70(17) . .
N2 S1 C3 109.8(2) . .
S1 O1 Ba1 153.12(15) . .
H6A C6 H6B 109.5 . .
H6A C6 H6C 109.5 . .
H6B C6 H6C 109.5 . .
C3 C6 H6A 109.5 . .
C3 C6 H6B 109.5 . .
C3 C6 H6C 109.5 . .
H4A C4 H4B 109.5 . .
H4A C4 H4C 109.5 . .
H4B C4 H4C 109.5 . .
C3 C4 H4A 109.5 . .
C3 C4 H4B 109.5 . .
C3 C4 H4C 109.5 . .
H5A C5 H5B 109.5 . .
H5A C5 H5C 109.5 . .
H5B C5 H5C 109.5 . .
C3 C5 H5A 109.5 . .
C3 C5 H5B 109.5 . .
C3 C5 H5C 109.5 . .
C1 N1 Co1 107.8(4) . .
C1 N1 Co1 107.8(4) 3_675 .
C1 N1 Co1 107.8(4) 2_765 .
C1 N1 C1 111.1(4) . 2_765
C1 N1 C1 111.1(4) . 3_675
C1 N1 C1 111.1(4) 3_675 2_765
C1B N1 Co1 103.3(4) . .
C1B N1 Co1 103.3(4) 3_675 .
C1B N1 Co1 103.3(4) 2_765 .
C1B N1 C1B 114.9(3) 3_675 2_765
C1B N1 C1B 114.9(3) . 2_765
C1B N1 C1B 114.9(3) . 3_675
S1 N2 Co1 124.55(17) . .
S1 N2 C2 116.8(3) . 3_675
C2B N2 Co1 113.6(3) 3_675 .
C2B N2 S1 121.8(3) 3_675 .
C2 N2 Co1 108.3(3) 3_675 .
C6 C3 S1 107.3(3) . .
C6 C3 C4 111.8(4) . .
C6 C3 C5 110.4(4) . .
C4 C3 S1 108.9(2) . .
C5 C3 S1 107.9(3) . .
C5 C3 C4 110.5(4) . .
N1 C1 H1A 109.7 . .
N1 C1 H1B 109.7 . .
N1 C1 C2 109.8(6) . .
H1A C1 H1B 108.2 . .
C2 C1 H1A 109.7 . .
C2 C1 H1B 109.7 . .
N2 C2B H2BA 110.7 2_765 .
N2 C2B H2BB 110.7 2_765 .
N2 C2B C1B 105.3(5) 2_765 .
H2BA C2B H2BB 108.8 . .
C1B C2B H2BA 110.7 . .
C1B C2B H2BB 110.7 . .
N1 C1B C2B 111.9(6) . .
N1 C1B H1BA 109.2 . .
N1 C1B H1BB 109.2 . .
C2B C1B H1BA 109.2 . .
C2B C1B H1BB 109.2 . .
H1BA C1B H1BB 107.9 . .
N2 C2 H2A 111.0 2_765 .
N2 C2 H2B 111.0 2_765 .
C1 C2 N2 103.7(5) . 2_765
C1 C2 H2A 111.0 . .
C1 C2 H2B 111.0 . .
H2A C2 H2B 109.0 . .

loop_
_geom_bond_atom_site_label_1
_geom_bond_atom_site_label_2
_geom_bond_distance
_geom_bond_site_symmetry_2
Ba1 Co1 3.7490(7) .
Ba1 Co1 3.7489(7) 10_776
Ba1 O1 2.629(2) .
Ba1 O1 2.629(2) 10_776
Ba1 O1 2.629(2) 12_656
Ba1 O1 2.629(2) 3_675
Ba1 O1 2.629(2) 11_566
Ba1 O1 2.629(2) 2_765
Co1 N1 2.087(5) .
Co1 N2 1.942(3) 2_765
Co1 N2 1.942(3) 3_675
Co1 N2 1.942(3) .
S1 O2 1.444(2) .
S1 O1 1.467(2) .
S1 N2 1.572(3) .
S1 C3 1.820(4) .
C6 H6A 0.9800 .
C6 H6B 0.9800 .
C6 H6C 0.9800 .
C6 C3 1.518(7) .
C4 H4A 0.9800 .
C4 H4B 0.9800 .
C4 H4C 0.9800 .
C4 C3 1.527(5) .
C5 H5A 0.9800 .
C5 H5B 0.9800 .
C5 H5C 0.9800 .
C5 C3 1.526(6) .
N1 C1 1.497(9) 2_765
N1 C1 1.497(9) .
N1 C1 1.497(9) 3_675
N1 C1B 1.474(8) 2_765
N1 C1B 1.474(8) 3_675
N1 C1B 1.474(8) .
N2 C2B 1.453(7) 3_675
N2 C2 1.587(7) 3_675
C1 H1A 0.9900 .
C1 H1B 0.9900 .
C1 C2 1.524(12) .
C2B N2 1.453(7) 2_765
C2B H2BA 0.9900 .
C2B H2BB 0.9900 .
C2B C1B 1.535(11) .
C1B H1BA 0.9900 .
C1B H1BB 0.9900 .
C2 N2 1.587(7) 2_765
C2 H2A 0.9900 .
C2 H2B 0.9900 .

loop_
_geom_torsion_atom_site_label_1
_geom_torsion_atom_site_label_2
_geom_torsion_atom_site_label_3
_geom_torsion_atom_site_label_4
_geom_torsion
_geom_torsion_site_symmetry_1
_geom_torsion_site_symmetry_4
Co1 N1 C1 C2 32.5(6) . .
Co1 N1 C1B C2B -40.7(6) . .
O2 S1 O1 Ba1 -167.3(3) . .
O2 S1 N2 Co1 129.5(2) . .
O2 S1 N2 C2B -49.8(5) . 3_675
O2 S1 N2 C2 -11.3(4) . 3_675
O2 S1 C3 C6 -58.0(3) . .
O2 S1 C3 C4 -179.2(4) . .
O2 S1 C3 C5 60.9(3) . .
O1 S1 N2 Co1 0.7(3) . .
O1 S1 N2 C2B -178.6(4) . 3_675
O1 S1 N2 C2 -140.1(4) . 3_675
O1 S1 C3 C6 65.5(3) . .
O1 S1 C3 C4 -55.7(4) . .
O1 S1 C3 C5 -175.6(3) . .
N1 C1 C2 N2 -52.2(7) . 2_765
N2 S1 O1 Ba1 -40.2(4) . .
N2 S1 C3 C6 178.9(3) . .
N2 S1 C3 C4 57.7(4) . .
N2 S1 C3 C5 -62.2(3) . .
N2 C2B C1B N1 50.3(7) 2_765 .
C3 S1 O1 Ba1 75.9(3) . .
C3 S1 N2 Co1 -111.9(3) . .
C3 S1 N2 C2B 68.9(5) . 3_675
C3 S1 N2 C2 107.3(4) . 3_675
C1 N1 C1 C2 150.4(7) 3_675 .
C1 N1 C1 C2 -85.4(9) 2_765 .
C1 N1 C1B C2B 65.1(16) . .
C1 N1 C1B C2B -150.4(7) 2_765 .
C1 N1 C1B C2B 86.5(8) 3_675 .
C1B N1 C1 C2 138.3(8) 3_675 .
C1B N1 C1 C2 -93.0(7) 2_765 .
C1B N1 C1 C2 -47.1(15) . .
C1B N1 C1B C2B -152.4(6) 2_765 .
C1B N1 C1B C2B 71.0(10) 3_675 .
